data_8103988
loop_
_publ_author_name
'Bradtmoeller, S.'
'Boettcher, P.'

_publ_section_title
;
 Crystal structure of molybdenum tetrathallium tritelluride, MoTl4Te3
;
_journal_name_full 'Zeitschrift fuer Kristallographie (149,1979-)'
_journal_page_first 75
_journal_page_last 75
_journal_volume 209
_journal_year 1994
_chemical_formula_sum 'Mo Te3 Tl4'
_chemical_name_systematic 'Mo Tl4 Te3'
_space_group_IT_number 140
_symmetry_space_group_name_Hall '-I 4 2c'
_symmetry_space_group_name_H-M 'I 4/m c m'
_cell_angle_alpha 90
_cell_angle_beta 90
_cell_angle_gamma 90
_cell_formula_units_Z 4
_cell_length_a 8.936
_cell_length_b 8.936
_cell_length_c 12.575
_cell_volume 1004.140
_citation_journal_id_ASTM ZEKRDZ
_cod_data_source_file Bradtmoeller_ZEKRDZ_1994_1598.cif
_cod_data_source_block Mo1Te3Tl4
_cod_original_cell_volume 1004.14
_cod_original_formula_sum 'Mo1 Te3 Tl4'
_cod_database_code 8103988

loop_
_symmetry_equiv_pos_as_xyz
x,y,z
-y,x,z
-x,-y,z
y,-x,z
x,-y,-z+1/2
y,x,-z+1/2
-x,y,-z+1/2
-y,-x,-z+1/2
-x,-y,-z
y,-x,-z
x,y,-z
-y,x,-z
-x,y,z-1/2
-y,-x,z-1/2
x,-y,z-1/2
y,x,z-1/2
x+1/2,y+1/2,z+1/2
-y+1/2,x+1/2,z+1/2
-x+1/2,-y+1/2,z+1/2
y+1/2,-x+1/2,z+1/2
x+1/2,-y+1/2,-z+1
y+1/2,x+1/2,-z+1
-x+1/2,y+1/2,-z+1
-y+1/2,-x+1/2,-z+1
-x+1/2,-y+1/2,-z+1/2
y+1/2,-x+1/2,-z+1/2
x+1/2,y+1/2,-z+1/2
-y+1/2,x+1/2,-z+1/2
-x+1/2,y+1/2,z
-y+1/2,-x+1/2,z
x+1/2,-y+1/2,z
y+1/2,x+1/2,z

loop_
_atom_site_label
_atom_site_type_symbol
_atom_site_fract_x
_atom_site_fract_y
_atom_site_fract_z
_atom_site_occupancy
_atom_site_U_iso_or_equiv
Tl2 Tl+1 0 0 0 0.8 0.0
Tl1 Tl+1 0.14728 0.64728 0.15912 0.8 0.0
Te2 Te-2 0 0 0.25 1 0.0
Mo1 Mo+2 0.14728 0.64728 0.15912 0.2 0.0
Te1 Te-2 0.3395 0.8395 0 1 0.0
Mo2 Mo+2 0 0 0 0.2 0.0
